data_4106564
loop_
_publ_author_name
'Brandon R. Galan'
'Julia Sch\"offel'
'John C. Linehan'
'Candace Seu'
'Aaron M. Appel'
'John A. S. Roberts'
'Monte L. Helm'
'Uriah J. Kilgore'
'Jenny Y. Yang'
'Daniel L. DuBois'
'Clifford P. Kubiak'

_publ_section_title
;
 Electrocatalytic Oxidation of Formate by [Ni(PR2NR'2)2(CH3CN)]2+
 Complexes
;
_journal_name_full 'Journal of the American Chemical Society'
_journal_page_first 12767
_journal_page_last 12779
_journal_paper_doi 10.1021/ja204489e
_journal_volume 133
_journal_year 2011
_chemical_formula_moiety 'C62 H67 N4 Ni O2 P4, C4 H10 O, B F4'
_chemical_formula_sum 'C66 H77 B F4 N4 Ni O3 P4'
_chemical_formula_weight 1243.72
_chemical_name_common '[Ni(PPh2NBn2)2(OAc)]BF4'
_chemical_name_systematic
; 
 ? 
;
_space_group_IT_number 33
_symmetry_cell_setting orthorhombic
_symmetry_space_group_name_Hall 'P 2c -2n'
_symmetry_space_group_name_H-M 'P n a 21'
_atom_sites_solution_hydrogens geom
_atom_sites_solution_primary direct
_atom_sites_solution_secondary difmap
_audit_creation_method SHELXL-97
_cell_angle_alpha 90.00
_cell_angle_beta 90.00
_cell_angle_gamma 90.00
_cell_formula_units_Z 4
_cell_length_a 24.0216(11)
_cell_length_b 17.6157(8)
_cell_length_c 14.6064(7)
_cell_measurement_reflns_used 9334
_cell_measurement_temperature 100(2)
_cell_measurement_theta_max 25.60
_cell_measurement_theta_min 2.20
_cell_volume 6180.8(5)
_computing_cell_refinement 'Bruker SAINT'
_computing_data_collection 'Bruker APEX2'
_computing_data_reduction 'Bruker SAINT'
_computing_molecular_graphics 'Bruker SHELXTL'
_computing_publication_material 'Bruker SHELXTL'
_computing_structure_refinement 'SHELXL-97 (Sheldrick, 2008)'
_computing_structure_solution 'SHELXS-97 (Sheldrick, 2008)'
_diffrn_ambient_temperature 100(2)
_diffrn_measured_fraction_theta_full 0.997
_diffrn_measured_fraction_theta_max 0.997
_diffrn_measurement_device_type 'Bruker APEX-II CCD'
_diffrn_measurement_method '\f and \w scans'
_diffrn_radiation_monochromator graphite
_diffrn_radiation_source 'fine-focus sealed tube'
_diffrn_radiation_type MoK\a
_diffrn_radiation_wavelength 0.71073
_diffrn_reflns_av_R_equivalents 0.1006
_diffrn_reflns_av_sigmaI/netI 0.0682
_diffrn_reflns_limit_h_max 30
_diffrn_reflns_limit_h_min -29
_diffrn_reflns_limit_k_max 20
_diffrn_reflns_limit_k_min -22
_diffrn_reflns_limit_l_max 18
_diffrn_reflns_limit_l_min -18
_diffrn_reflns_number 91964
_diffrn_reflns_theta_full 26.49
_diffrn_reflns_theta_max 26.49
_diffrn_reflns_theta_min 1.43
_exptl_absorpt_coefficient_mu 0.479
_exptl_absorpt_correction_T_max 0.9536
_exptl_absorpt_correction_T_min 0.9536
_exptl_absorpt_correction_type multi-scan
_exptl_absorpt_process_details 'SADABS; (Sheldrick, 2006)'
_exptl_crystal_colour red
_exptl_crystal_density_diffrn 1.337
_exptl_crystal_description block
_exptl_crystal_F_000 2616
_exptl_crystal_size_max 0.10
_exptl_crystal_size_mid 0.10
_exptl_crystal_size_min 0.10
_refine_diff_density_max 0.653
_refine_diff_density_min -0.327
_refine_diff_density_rms 0.064
_refine_ls_abs_structure_details 'Flack H D (1983), Acta Cryst. A39, 876-881'
_refine_ls_abs_structure_Flack -0.004(11)
_refine_ls_extinction_method none
_refine_ls_goodness_of_fit_ref 1.022
_refine_ls_hydrogen_treatment constr
_refine_ls_matrix_type full
_refine_ls_number_parameters 751
_refine_ls_number_reflns 12749
_refine_ls_number_restraints 1
_refine_ls_restrained_S_all 1.022
_refine_ls_R_factor_all 0.0647
_refine_ls_R_factor_gt 0.0429
_refine_ls_shift/su_max 0.001
_refine_ls_shift/su_mean 0.000
_refine_ls_structure_factor_coef Fsqd
_refine_ls_weighting_details 'calc w=1/[\s^2^(Fo^2^)+(0.0422P)^2^+1.8072P] where P=(Fo^2^+2Fc^2^)/3'
_refine_ls_weighting_scheme calc
_refine_ls_wR_factor_gt 0.0889
_refine_ls_wR_factor_ref 0.0974
_reflns_number_gt 10311
_reflns_number_total 12749
_reflns_threshold_expression >2sigma(I)
_cod_data_source_file ja204489e_si_007.cif
_cod_data_source_block helm015
_cod_database_code 4106564

loop_
_symmetry_equiv_pos_as_xyz
'x, y, z'
'-x, -y, z+1/2'
'x+1/2, -y+1/2, z'
'-x+1/2, y+1/2, z+1/2'

loop_
_atom_site_label
_atom_site_type_symbol
_atom_site_fract_x
_atom_site_fract_y
_atom_site_fract_z
_atom_site_U_iso_or_equiv
_atom_site_adp_type
_atom_site_occupancy
_atom_site_symmetry_multiplicity
_atom_site_calc_flag
_atom_site_refinement_flags
Ni1 Ni 0.639602(17) 0.91739(2) 0.67974(3) 0.01371(9) Uani 1 1 d .
P1 P 0.68306(3) 0.92941(4) 0.80987(6) 0.01364(17) Uani 1 1 d .
P2 P 0.72235(4) 0.94812(5) 0.62536(6) 0.01490(18) Uani 1 1 d .
P3 P 0.59256(4) 0.81515(5) 0.71163(6) 0.01435(18) Uani 1 1 d .
P4 P 0.59427(4) 0.90888(5) 0.55093(6) 0.01472(18) Uani 1 1 d .
N1 N 0.75765(11) 1.04215(15) 0.76193(18) 0.0141(6) Uani 1 1 d .
N2 N 0.76362(11) 0.83549(15) 0.74063(18) 0.0156(6) Uani 1 1 d .
N3 N 0.49822(11) 0.83947(15) 0.61445(19) 0.0164(6) Uani 1 1 d .
N4 N 0.63301(12) 0.76245(15) 0.54373(19) 0.0170(6) Uani 1 1 d .
O1 O 0.60758(9) 1.02605(12) 0.70348(16) 0.0214(5) Uani 1 1 d .
O2 O 0.51690(10) 1.02058(14) 0.73727(17) 0.0268(6) Uani 1 1 d .
C1 C 0.74441(14) 1.04284(17) 0.6629(2) 0.0163(7) Uani 1 1 d .
H1A H 0.7777 1.0587 0.6277 0.020 Uiso 1 1 calc R
H1B H 0.7143 1.0799 0.6509 0.020 Uiso 1 1 calc R
C2 C 0.77974(13) 0.88811(18) 0.6692(2) 0.0187(7) Uani 1 1 d .
H2A H 0.7956 0.8589 0.6175 0.022 Uiso 1 1 calc R
H2B H 0.8095 0.9216 0.6932 0.022 Uiso 1 1 calc R
C3 C 0.74705(13) 0.87283(19) 0.8258(2) 0.0154(7) Uani 1 1 d .
H3A H 0.7775 0.9064 0.8469 0.018 Uiso 1 1 calc R
H3B H 0.7406 0.8340 0.8736 0.018 Uiso 1 1 calc R
C4 C 0.70918(14) 1.02716(18) 0.8205(2) 0.0170(7) Uani 1 1 d .
H4A H 0.6790 1.0629 0.8041 0.020 Uiso 1 1 calc R
H4B H 0.7195 1.0368 0.8851 0.020 Uiso 1 1 calc R
C5 C 0.64211(14) 0.91962(18) 0.9137(2) 0.0143(7) Uani 1 1 d .
C6 C 0.66486(15) 0.89440(19) 0.9953(2) 0.0183(7) Uani 1 1 d .
H6 H 0.7029 0.8795 0.9976 0.022 Uiso 1 1 calc R
C7 C 0.63230(15) 0.8908(2) 1.0736(2) 0.0222(8) Uani 1 1 d .
H7 H 0.6482 0.8735 1.1294 0.027 Uiso 1 1 calc R
C8 C 0.57701(15) 0.9120(2) 1.0711(2) 0.0233(8) Uani 1 1 d .
H8 H 0.5551 0.9104 1.1252 0.028 Uiso 1 1 calc R
C9 C 0.55353(15) 0.93582(19) 0.9891(2) 0.0220(8) Uani 1 1 d .
H9 H 0.5152 0.9490 0.9869 0.026 Uiso 1 1 calc R
C10 C 0.58574(14) 0.94050(18) 0.9101(2) 0.0187(7) Uani 1 1 d .
H10 H 0.5698 0.9577 0.8543 0.022 Uiso 1 1 calc R
C11 C 0.73565(14) 0.94515(19) 0.5029(2) 0.0169(7) Uani 1 1 d .
C12 C 0.74226(15) 1.0100(2) 0.4499(2) 0.0226(8) Uani 1 1 d .
H12 H 0.7413 1.0587 0.4778 0.027 Uiso 1 1 calc R
C13 C 0.75021(16) 1.0036(2) 0.3561(3) 0.0292(9) Uani 1 1 d .
H13 H 0.7537 1.0480 0.3197 0.035 Uiso 1 1 calc R
C14 C 0.75308(15) 0.9324(2) 0.3152(3) 0.0284(9) Uani 1 1 d .
H14 H 0.7595 0.9282 0.2512 0.034 Uiso 1 1 calc R
C15 C 0.74664(15) 0.8683(2) 0.3676(2) 0.0251(8) Uani 1 1 d .
H15 H 0.7483 0.8196 0.3397 0.030 Uiso 1 1 calc R
C16 C 0.73765(15) 0.8745(2) 0.4610(2) 0.0215(8) Uani 1 1 d .
H16 H 0.7328 0.8299 0.4968 0.026 Uiso 1 1 calc R
C17 C 0.78228(14) 1.11579(17) 0.7882(2) 0.0171(7) Uani 1 1 d .
H17A H 0.7791 1.1218 0.8554 0.020 Uiso 1 1 calc R
H17B H 0.7604 1.1570 0.7594 0.020 Uiso 1 1 calc R
C18 C 0.84261(14) 1.12479(19) 0.7612(2) 0.0191(7) Uani 1 1 d .
C19 C 0.88139(15) 1.0672(2) 0.7776(2) 0.0253(8) Uani 1 1 d .
H19 H 0.8692 1.0190 0.7988 0.030 Uiso 1 1 calc R
C20 C 0.93736(16) 1.0802(2) 0.7629(3) 0.0330(9) Uani 1 1 d .
H20 H 0.9635 1.0406 0.7735 0.040 Uiso 1 1 calc R
C21 C 0.95566(16) 1.1505(2) 0.7328(3) 0.0334(10) Uani 1 1 d .
H21 H 0.9943 1.1593 0.7236 0.040 Uiso 1 1 calc R
C22 C 0.91791(16) 1.2074(2) 0.7163(3) 0.0310(9) Uani 1 1 d .
H22 H 0.9303 1.2557 0.6957 0.037 Uiso 1 1 calc R
C23 C 0.86159(16) 1.1942(2) 0.7299(2) 0.0231(8) Uani 1 1 d .
H23 H 0.8356 1.2335 0.7175 0.028 Uiso 1 1 calc R
C24 C 0.80800(14) 0.77916(19) 0.7568(2) 0.0208(8) Uani 1 1 d .
H24A H 0.8149 0.7513 0.6991 0.025 Uiso 1 1 calc R
H24B H 0.7945 0.7419 0.8025 0.025 Uiso 1 1 calc R
C25 C 0.86276(14) 0.81165(18) 0.7903(3) 0.0206(8) Uani 1 1 d .
C26 C 0.90338(15) 0.83512(19) 0.7281(3) 0.0243(8) Uani 1 1 d .
H26 H 0.8972 0.8296 0.6642 0.029 Uiso 1 1 calc R
C27 C 0.95294(16) 0.8666(2) 0.7597(3) 0.0339(10) Uani 1 1 d .
H27 H 0.9805 0.8828 0.7173 0.041 Uiso 1 1 calc R
C28 C 0.96209(17) 0.8742(2) 0.8520(3) 0.0351(10) Uani 1 1 d .
H28 H 0.9961 0.8955 0.8731 0.042 Uiso 1 1 calc R
C29 C 0.92232(18) 0.8514(2) 0.9145(3) 0.0333(10) Uani 1 1 d .
H29 H 0.9287 0.8570 0.9783 0.040 Uiso 1 1 calc R
C30 C 0.87312(15) 0.8203(2) 0.8829(3) 0.0257(8) Uani 1 1 d .
H30 H 0.8458 0.8044 0.9258 0.031 Uiso 1 1 calc R
C31 C 0.51689(14) 0.83146(19) 0.7094(2) 0.0183(7) Uani 1 1 d .
H31A H 0.4974 0.7882 0.7386 0.022 Uiso 1 1 calc R
H31B H 0.5078 0.8781 0.7441 0.022 Uiso 1 1 calc R
C32 C 0.51882(13) 0.90826(17) 0.5681(2) 0.0162(7) Uani 1 1 d .
H32A H 0.5083 0.9532 0.6048 0.019 Uiso 1 1 calc R
H32B H 0.5003 0.9127 0.5077 0.019 Uiso 1 1 calc R
C33 C 0.60106(14) 0.73987(18) 0.6243(2) 0.0171(7) Uani 1 1 d .
H33A H 0.6197 0.6958 0.6531 0.020 Uiso 1 1 calc R
H33B H 0.5637 0.7231 0.6042 0.020 Uiso 1 1 calc R
C34 C 0.60518(14) 0.82011(18) 0.4876(2) 0.0172(7) Uani 1 1 d .
H34A H 0.5688 0.8002 0.4669 0.021 Uiso 1 1 calc R
H34B H 0.6280 0.8306 0.4327 0.021 Uiso 1 1 calc R
C35 C 0.60572(14) 0.76310(18) 0.8169(2) 0.0173(7) Uani 1 1 d .
C36 C 0.65793(16) 0.73040(18) 0.8267(2) 0.0211(8) Uani 1 1 d .
H36 H 0.6839 0.7327 0.7778 0.025 Uiso 1 1 calc R
C37 C 0.67232(16) 0.69437(19) 0.9079(2) 0.0237(8) Uani 1 1 d .
H37 H 0.7082 0.6724 0.9146 0.028 Uiso 1 1 calc R
C38 C 0.63441(17) 0.6905(2) 0.9788(3) 0.0281(9) Uani 1 1 d .
H38 H 0.6446 0.6671 1.0349 0.034 Uiso 1 1 calc R
C39 C 0.58140(17) 0.7207(2) 0.9682(2) 0.0274(9) Uani 1 1 d .
H39 H 0.5549 0.7163 1.0162 0.033 Uiso 1 1 calc R
C40 C 0.56711(15) 0.75747(19) 0.8871(2) 0.0193(7) Uani 1 1 d .
H40 H 0.5310 0.7786 0.8800 0.023 Uiso 1 1 calc R
C41 C 0.60149(14) 0.98552(19) 0.4682(2) 0.0184(7) Uani 1 1 d .
C42 C 0.61664(15) 1.0574(2) 0.4985(2) 0.0220(8) Uani 1 1 d .
H42 H 0.6245 1.0656 0.5614 0.026 Uiso 1 1 calc R
C43 C 0.62023(16) 1.1168(2) 0.4369(3) 0.0283(9) Uani 1 1 d .
H43 H 0.6302 1.1660 0.4579 0.034 Uiso 1 1 calc R
C44 C 0.60938(17) 1.1052(2) 0.3455(3) 0.0297(9) Uani 1 1 d .
H44 H 0.6122 1.1462 0.3035 0.036 Uiso 1 1 calc R
C45 C 0.59437(16) 1.0339(2) 0.3148(3) 0.0289(9) Uani 1 1 d .
H45 H 0.5870 1.0259 0.2517 0.035 Uiso 1 1 calc R
C46 C 0.59003(15) 0.9738(2) 0.3761(3) 0.0237(8) Uani 1 1 d .
H46 H 0.5793 0.9249 0.3551 0.028 Uiso 1 1 calc R
C47 C 0.43739(13) 0.83492(19) 0.6052(2) 0.0193(7) Uani 1 1 d .
H47A H 0.4216 0.8868 0.6080 0.023 Uiso 1 1 calc R
H47B H 0.4221 0.8057 0.6573 0.023 Uiso 1 1 calc R
C48 C 0.41955(14) 0.79781(19) 0.5168(2) 0.0187(7) Uani 1 1 d .
C49 C 0.44667(16) 0.7333(2) 0.4858(3) 0.0249(8) Uani 1 1 d .
H49 H 0.4781 0.7146 0.5182 0.030 Uiso 1 1 calc R
C50 C 0.42838(16) 0.6960(2) 0.4083(3) 0.0249(8) Uani 1 1 d .
H50 H 0.4476 0.6523 0.3872 0.030 Uiso 1 1 calc R
C51 C 0.38191(17) 0.7224(2) 0.3611(3) 0.0303(9) Uani 1 1 d .
H51 H 0.3689 0.6965 0.3082 0.036 Uiso 1 1 calc R
C52 C 0.35509(18) 0.7863(2) 0.3919(3) 0.0390(11) Uani 1 1 d .
H52 H 0.3233 0.8047 0.3601 0.047 Uiso 1 1 calc R
C53 C 0.37388(16) 0.8242(2) 0.4688(3) 0.0292(9) Uani 1 1 d .
H53 H 0.3552 0.8688 0.4889 0.035 Uiso 1 1 calc R
C54 C 0.64410(16) 0.69592(19) 0.4851(2) 0.0222(8) Uani 1 1 d .
H54A H 0.6626 0.7131 0.4281 0.027 Uiso 1 1 calc R
H54B H 0.6082 0.6722 0.4678 0.027 Uiso 1 1 calc R
C55 C 0.68027(16) 0.63729(19) 0.5311(2) 0.0225(8) Uani 1 1 d .
C56 C 0.72645(16) 0.6580(2) 0.5816(3) 0.0305(9) Uani 1 1 d .
H56 H 0.7342 0.7103 0.5916 0.037 Uiso 1 1 calc R
C57 C 0.76155(18) 0.6035(2) 0.6178(3) 0.0372(10) Uani 1 1 d .
H57 H 0.7932 0.6185 0.6524 0.045 Uiso 1 1 calc R
C58 C 0.7509(2) 0.5275(2) 0.6040(3) 0.0389(11) Uani 1 1 d .
H58 H 0.7754 0.4901 0.6281 0.047 Uiso 1 1 calc R
C59 C 0.7047(2) 0.5061(2) 0.5554(3) 0.0390(11) Uani 1 1 d .
H59 H 0.6970 0.4538 0.5462 0.047 Uiso 1 1 calc R
C60 C 0.66907(18) 0.5608(2) 0.5195(3) 0.0303(9) Uani 1 1 d .
H60 H 0.6368 0.5455 0.4867 0.036 Uiso 1 1 calc R
C61 C 0.55940(15) 1.0555(2) 0.7184(2) 0.0205(8) Uani 1 1 d .
C62 C 0.55726(16) 1.1412(2) 0.7092(4) 0.0416(12) Uani 1 1 d .
H62A H 0.5351 1.1548 0.6552 0.062 Uiso 1 1 calc R
H62B H 0.5951 1.1611 0.7023 0.062 Uiso 1 1 calc R
H62C H 0.5401 1.1631 0.7640 0.062 Uiso 1 1 calc R
B1 B 0.70627(18) 0.2738(2) 0.6115(3) 0.0265(10) Uani 1 1 d .
F1 F 0.72110(13) 0.2425(3) 0.5319(2) 0.1013(14) Uani 1 1 d .
F2 F 0.75139(13) 0.31029(19) 0.6496(2) 0.0810(10) Uani 1 1 d .
F3 F 0.66239(13) 0.32363(17) 0.6020(2) 0.0712(9) Uani 1 1 d .
F4 F 0.69083(13) 0.22012(19) 0.6707(3) 0.0968(13) Uani 1 1 d .
O1S O 0.55484(12) 0.49217(17) 0.9078(2) 0.0426(8) Uani 1 1 d .
C1S C 0.60845(18) 0.4983(3) 0.8680(3) 0.0415(11) Uani 1 1 d .
H1S1 H 0.6306 0.4523 0.8817 0.050 Uiso 1 1 calc R
H1S2 H 0.6282 0.5429 0.8935 0.050 Uiso 1 1 calc R
C2S C 0.5560(2) 0.4895(3) 1.0042(3) 0.0530(13) Uani 1 1 d .
H2S1 H 0.5713 0.5376 1.0288 0.064 Uiso 1 1 calc R
H2S2 H 0.5801 0.4473 1.0249 0.064 Uiso 1 1 calc R
C3S C 0.6019(2) 0.5070(4) 0.7673(4) 0.0704(18) Uani 1 1 d .
H3S1 H 0.5839 0.4616 0.7421 0.106 Uiso 1 1 calc R
H3S2 H 0.6386 0.5134 0.7390 0.106 Uiso 1 1 calc R
H3S3 H 0.5788 0.5516 0.7543 0.106 Uiso 1 1 calc R
C4S C 0.4970(2) 0.4778(3) 1.0390(4) 0.0747(19) Uani 1 1 d .
H4S1 H 0.4723 0.5158 1.0114 0.112 Uiso 1 1 calc R
H4S2 H 0.4963 0.4831 1.1057 0.112 Uiso 1 1 calc R
H4S3 H 0.4842 0.4268 1.0221 0.112 Uiso 1 1 calc R

loop_
_atom_site_aniso_label
_atom_site_aniso_U_11
_atom_site_aniso_U_22
_atom_site_aniso_U_33
_atom_site_aniso_U_23
_atom_site_aniso_U_13
_atom_site_aniso_U_12
Ni1 0.0155(2) 0.01316(19) 0.01249(18) 0.00053(18) -0.00186(17) -0.00067(16)
P1 0.0149(4) 0.0136(4) 0.0124(4) -0.0004(3) -0.0007(3) 0.0006(3)
P2 0.0174(4) 0.0138(4) 0.0135(4) 0.0005(3) -0.0001(4) 0.0004(3)
P3 0.0178(4) 0.0121(4) 0.0131(4) 0.0010(3) -0.0005(3) 0.0001(3)
P4 0.0177(5) 0.0121(4) 0.0143(4) 0.0013(3) -0.0027(4) -0.0007(3)
N1 0.0134(14) 0.0154(14) 0.0136(14) -0.0008(11) -0.0005(11) -0.0019(11)
N2 0.0169(15) 0.0151(14) 0.0149(14) 0.0009(11) -0.0006(11) 0.0041(11)
N3 0.0148(14) 0.0153(14) 0.0190(14) 0.0012(12) -0.0002(12) -0.0016(11)
N4 0.0270(17) 0.0098(14) 0.0144(14) 0.0000(11) 0.0002(13) 0.0035(11)
O1 0.0213(13) 0.0176(12) 0.0252(14) -0.0024(10) -0.0044(11) 0.0036(10)
O2 0.0196(13) 0.0291(14) 0.0315(15) -0.0007(12) -0.0020(11) -0.0004(11)
C1 0.0171(18) 0.0118(15) 0.0201(19) 0.0042(13) -0.0005(14) -0.0010(12)
C2 0.0196(18) 0.0200(16) 0.0163(17) 0.0002(15) 0.0026(15) 0.0019(13)
C3 0.0132(18) 0.0186(17) 0.0144(17) 0.0016(13) 0.0006(13) 0.0029(13)
C4 0.0194(19) 0.0133(16) 0.0182(17) -0.0028(14) -0.0004(14) -0.0002(13)
C5 0.0157(17) 0.0118(16) 0.0155(16) -0.0040(13) 0.0036(13) -0.0016(13)
C6 0.0205(19) 0.0163(17) 0.0182(17) -0.0012(14) -0.0012(15) -0.0012(14)
C7 0.027(2) 0.0239(19) 0.0158(17) -0.0019(15) -0.0023(15) -0.0012(15)
C8 0.027(2) 0.0219(19) 0.0208(19) -0.0059(15) 0.0083(16) -0.0050(16)
C9 0.0172(19) 0.0198(18) 0.029(2) -0.0074(15) 0.0022(16) 0.0018(14)
C10 0.0217(19) 0.0136(17) 0.0209(18) -0.0044(14) -0.0008(15) 0.0018(14)
C11 0.0173(18) 0.0199(18) 0.0134(16) 0.0012(14) -0.0025(14) 0.0003(14)
C12 0.024(2) 0.0230(19) 0.0209(18) 0.0021(15) -0.0050(16) -0.0039(15)
C13 0.033(2) 0.030(2) 0.024(2) 0.0087(17) -0.0009(17) -0.0022(17)
C14 0.030(2) 0.039(2) 0.0161(18) -0.0007(17) 0.0035(16) -0.0015(17)
C15 0.026(2) 0.030(2) 0.0193(19) -0.0035(16) -0.0018(16) -0.0002(16)
C16 0.026(2) 0.0183(18) 0.0204(19) 0.0003(15) 0.0011(15) -0.0005(15)
C17 0.0215(19) 0.0140(16) 0.0157(17) -0.0007(14) -0.0019(14) -0.0024(13)
C18 0.0196(18) 0.0249(19) 0.0127(17) -0.0040(14) -0.0037(14) -0.0030(15)
C19 0.026(2) 0.025(2) 0.024(2) -0.0018(16) -0.0027(16) -0.0025(15)
C20 0.023(2) 0.035(2) 0.040(2) 0.0007(19) -0.0040(18) 0.0034(17)
C21 0.018(2) 0.050(3) 0.032(2) 0.002(2) -0.0002(17) -0.0052(18)
C22 0.031(2) 0.035(2) 0.027(2) 0.0031(18) -0.0024(18) -0.0163(17)
C23 0.028(2) 0.0234(19) 0.0176(18) 0.0017(15) -0.0015(16) -0.0051(16)
C24 0.0206(19) 0.0167(18) 0.0251(19) -0.0004(15) -0.0004(15) 0.0056(14)
C25 0.0163(18) 0.0153(17) 0.030(2) 0.0033(15) 0.0013(16) 0.0069(14)
C26 0.023(2) 0.0202(19) 0.029(2) 0.0046(15) 0.0026(17) 0.0080(15)
C27 0.021(2) 0.025(2) 0.056(3) 0.007(2) 0.0056(19) 0.0077(16)
C28 0.025(2) 0.025(2) 0.055(3) 0.003(2) -0.011(2) 0.0010(17)
C29 0.038(2) 0.031(2) 0.032(2) -0.0011(18) -0.0098(19) 0.0069(18)
C30 0.026(2) 0.0221(19) 0.029(2) 0.0045(16) -0.0022(17) 0.0053(15)
C31 0.0186(18) 0.0163(17) 0.0198(17) -0.0005(14) -0.0013(14) -0.0011(13)
C32 0.0204(18) 0.0094(16) 0.0187(17) 0.0008(13) -0.0039(14) -0.0004(13)
C33 0.0225(19) 0.0132(16) 0.0156(17) 0.0010(14) -0.0039(15) 0.0009(13)
C34 0.0218(19) 0.0167(18) 0.0132(16) 0.0012(14) -0.0047(15) 0.0010(14)
C35 0.024(2) 0.0130(16) 0.0151(17) 0.0003(14) -0.0041(15) -0.0033(13)
C36 0.029(2) 0.0141(17) 0.0205(19) -0.0003(14) -0.0019(15) -0.0029(15)
C37 0.035(2) 0.0109(17) 0.025(2) 0.0021(15) -0.0055(17) 0.0026(15)
C38 0.045(3) 0.0202(19) 0.0194(19) 0.0046(16) -0.0099(18) -0.0007(17)
C39 0.039(2) 0.025(2) 0.0186(19) -0.0004(16) 0.0030(17) -0.0096(17)
C40 0.0209(19) 0.0175(18) 0.0196(18) -0.0015(14) -0.0020(15) -0.0019(14)
C41 0.0164(19) 0.0179(18) 0.0208(18) 0.0070(14) -0.0055(15) -0.0023(14)
C42 0.024(2) 0.0203(19) 0.0215(18) 0.0030(15) -0.0041(16) 0.0000(15)
C43 0.033(2) 0.0157(19) 0.036(2) 0.0057(16) -0.0096(18) -0.0042(16)
C44 0.034(2) 0.026(2) 0.029(2) 0.0150(17) -0.0098(18) -0.0081(17)
C45 0.030(2) 0.035(2) 0.022(2) 0.0102(17) -0.0090(17) -0.0059(17)
C46 0.027(2) 0.0188(18) 0.026(2) 0.0064(15) -0.0076(17) -0.0042(15)
C47 0.0155(17) 0.0205(18) 0.0220(18) 0.0014(14) 0.0029(15) 0.0012(14)
C48 0.0184(19) 0.0176(18) 0.0201(18) 0.0024(14) 0.0018(14) -0.0059(14)
C49 0.024(2) 0.025(2) 0.026(2) 0.0001(16) -0.0016(16) -0.0016(15)
C50 0.026(2) 0.0203(19) 0.028(2) -0.0028(16) 0.0009(16) -0.0004(15)
C51 0.040(2) 0.023(2) 0.028(2) -0.0001(17) -0.0107(18) -0.0076(17)
C52 0.043(3) 0.029(2) 0.045(3) -0.003(2) -0.027(2) 0.0006(19)
C53 0.029(2) 0.021(2) 0.037(2) -0.0032(17) -0.0106(18) 0.0043(16)
C54 0.031(2) 0.0184(18) 0.0168(17) -0.0031(14) 0.0010(16) 0.0062(15)
C55 0.037(2) 0.0171(18) 0.0136(17) 0.0017(14) 0.0098(16) 0.0087(16)
C56 0.037(2) 0.0204(19) 0.034(2) 0.0061(17) 0.0061(19) 0.0074(17)
C57 0.040(3) 0.039(2) 0.033(2) 0.011(2) 0.0059(19) 0.0129(19)
C58 0.053(3) 0.034(2) 0.030(2) 0.0092(19) 0.016(2) 0.024(2)
C59 0.068(3) 0.0147(19) 0.034(2) 0.0036(17) 0.026(2) 0.0079(19)
C60 0.043(3) 0.023(2) 0.025(2) -0.0020(16) 0.0146(18) 0.0008(17)
C61 0.0215(19) 0.0233(18) 0.0168(17) -0.0041(15) -0.0046(15) 0.0039(15)
C62 0.026(2) 0.020(2) 0.079(4) -0.009(2) -0.006(2) 0.0085(16)
B1 0.027(2) 0.029(2) 0.023(2) 0.0065(19) 0.0003(18) -0.0021(18)
F1 0.048(2) 0.201(4) 0.056(2) -0.067(2) -0.0016(16) 0.009(2)
F2 0.063(2) 0.095(2) 0.085(2) -0.0468(19) -0.0134(17) -0.0078(17)
F3 0.083(2) 0.066(2) 0.064(2) 0.0109(16) -0.0077(18) 0.0333(17)
F4 0.068(2) 0.083(2) 0.140(3) 0.067(2) 0.038(2) 0.0248(17)
O1S 0.0343(18) 0.0396(18) 0.054(2) 0.0101(15) 0.0075(15) 0.0092(13)
C1S 0.027(2) 0.038(3) 0.059(3) 0.002(2) 0.006(2) -0.0009(19)
C2S 0.069(4) 0.041(3) 0.049(3) 0.002(2) 0.007(3) 0.000(2)
C3S 0.043(3) 0.108(5) 0.060(4) 0.019(3) 0.007(3) 0.018(3)
C4S 0.077(4) 0.066(4) 0.081(4) 0.029(3) 0.038(4) 0.026(3)

loop_
_atom_type_symbol
_atom_type_description
_atom_type_scat_dispersion_real
_atom_type_scat_dispersion_imag
_atom_type_scat_source
C C 0.0033 0.0016 'International Tables Vol C Tables 4.2.6.8 and 6.1.1.4'
H H 0.0000 0.0000 'International Tables Vol C Tables 4.2.6.8 and 6.1.1.4'
B B 0.0013 0.0007 'International Tables Vol C Tables 4.2.6.8 and 6.1.1.4'
N N 0.0061 0.0033 'International Tables Vol C Tables 4.2.6.8 and 6.1.1.4'
O O 0.0106 0.0060 'International Tables Vol C Tables 4.2.6.8 and 6.1.1.4'
F F 0.0171 0.0103 'International Tables Vol C Tables 4.2.6.8 and 6.1.1.4'
P P 0.1023 0.0942 'International Tables Vol C Tables 4.2.6.8 and 6.1.1.4'
Ni Ni 0.3393 1.1124 'International Tables Vol C Tables 4.2.6.8 and 6.1.1.4'

loop_
_geom_angle_atom_site_label_1
_geom_angle_atom_site_label_2
_geom_angle_atom_site_label_3
_geom_angle
O1 Ni1 P3 122.05(7)
O1 Ni1 P1 86.71(7)
P3 Ni1 P1 98.19(3)
O1 Ni1 P4 91.28(7)
P3 Ni1 P4 82.44(3)
P1 Ni1 P4 177.92(4)
O1 Ni1 P2 99.58(7)
P3 Ni1 P2 138.35(4)
P1 Ni1 P2 81.88(3)
P4 Ni1 P2 98.98(4)
C5 P1 C4 101.75(15)
C5 P1 C3 107.14(15)
C4 P1 C3 102.17(15)
C5 P1 Ni1 117.36(11)
C4 P1 Ni1 109.14(11)
C3 P1 Ni1 117.14(11)
C11 P2 C1 105.63(15)
C11 P2 C2 101.12(15)
C1 P2 C2 101.58(15)
C11 P2 Ni1 120.35(11)
C1 P2 Ni1 112.07(11)
C2 P2 Ni1 113.95(11)
C35 P3 C31 105.41(15)
C35 P3 C33 101.67(15)
C31 P3 C33 102.02(15)
C35 P3 Ni1 120.54(11)
C31 P3 Ni1 112.32(11)
C33 P3 Ni1 112.83(11)
C41 P4 C32 100.93(15)
C41 P4 C34 106.49(16)
C32 P4 C34 101.84(15)
C41 P4 Ni1 118.34(11)
C32 P4 Ni1 112.17(11)
C34 P4 Ni1 114.97(11)
C4 N1 C17 108.9(2)
C4 N1 C1 113.6(2)
C17 N1 C1 109.4(2)
C2 N2 C3 113.4(2)
C2 N2 C24 110.7(3)
C3 N2 C24 111.3(3)
C31 N3 C47 112.8(3)
C31 N3 C32 114.3(3)
C47 N3 C32 109.6(3)
C33 N4 C34 113.5(3)
C33 N4 C54 110.3(3)
C34 N4 C54 107.9(3)
C61 O1 Ni1 136.7(2)
N1 C1 P2 110.3(2)
N2 C2 P2 114.6(2)
N2 C3 P1 111.2(2)
N1 C4 P1 113.0(2)
C6 C5 C10 119.8(3)
C6 C5 P1 122.4(3)
C10 C5 P1 117.8(3)
C5 C6 C7 120.2(3)
C8 C7 C6 120.5(3)
C7 C8 C9 119.7(3)
C8 C9 C10 120.5(3)
C9 C10 C5 119.4(3)
C16 C11 C12 119.2(3)
C16 C11 P2 117.8(3)
C12 C11 P2 123.0(3)
C13 C12 C11 120.0(3)
C12 C13 C14 120.2(3)
C15 C14 C13 119.9(3)
C14 C15 C16 120.1(3)
C15 C16 C11 120.7(3)
N1 C17 C18 114.1(3)
C23 C18 C19 118.6(3)
C23 C18 C17 119.7(3)
C19 C18 C17 121.2(3)
C20 C19 C18 120.2(4)
C19 C20 C21 120.4(4)
C22 C21 C20 119.9(4)
C21 C22 C23 119.7(4)
C18 C23 C22 121.2(4)
N2 C24 C25 115.1(3)
C30 C25 C26 118.6(3)
C30 C25 C24 120.8(3)
C26 C25 C24 120.5(3)
C27 C26 C25 119.9(4)
C28 C27 C26 120.1(4)
C27 C28 C29 120.6(4)
C28 C29 C30 119.2(4)
C29 C30 C25 121.5(4)
N3 C31 P3 109.6(2)
N3 C32 P4 113.6(2)
N4 C33 P3 114.7(2)
N4 C34 P4 112.0(2)
C40 C35 C36 119.9(3)
C40 C35 P3 123.1(3)
C36 C35 P3 117.0(3)
C35 C36 C37 120.2(3)
C38 C37 C36 119.9(3)
C37 C38 C39 120.1(3)
C38 C39 C40 120.0(3)
C35 C40 C39 119.8(3)
C46 C41 C42 119.7(3)
C46 C41 P4 120.9(3)
C42 C41 P4 119.3(3)
C43 C42 C41 119.9(3)
C44 C43 C42 120.4(4)
C43 C44 C45 120.0(3)
C44 C45 C46 120.2(4)
C41 C46 C45 119.7(3)
N3 C47 C48 112.6(3)
C53 C48 C49 118.9(3)
C53 C48 C47 120.9(3)
C49 C48 C47 120.1(3)
C50 C49 C48 120.6(4)
C49 C50 C51 120.2(4)
C52 C51 C50 119.1(4)
C51 C52 C53 120.6(4)
C48 C53 C52 120.6(4)
N4 C54 C55 112.9(3)
C56 C55 C60 118.6(3)
C56 C55 C54 121.3(3)
C60 C55 C54 120.0(4)
C55 C56 C57 120.6(4)
C58 C57 C56 120.4(4)
C59 C58 C57 119.6(4)
C58 C59 C60 120.2(4)
C55 C60 C59 120.5(4)
O2 C61 O1 125.9(3)
O2 C61 C62 119.5(3)
O1 C61 C62 114.6(3)
F4 B1 F1 110.3(4)
F4 B1 F2 106.7(4)
F1 B1 F2 109.6(4)
F4 B1 F3 107.7(4)
F1 B1 F3 112.3(4)
F2 B1 F3 110.1(4)
C2S O1S C1S 113.2(4)
O1S C1S C3S 108.5(4)
O1S C2S C4S 108.6(5)

loop_
_geom_bond_atom_site_label_1
_geom_bond_atom_site_label_2
_geom_bond_distance
Ni1 O1 2.092(2)
Ni1 P3 2.1765(9)
Ni1 P1 2.1789(9)
Ni1 P4 2.1791(9)
Ni1 P2 2.2079(10)
P1 C5 1.815(3)
P1 C4 1.839(3)
P1 C3 1.847(3)
P2 C11 1.817(3)
P2 C1 1.835(3)
P2 C2 1.852(3)
P3 C35 1.818(3)
P3 C31 1.841(3)
P3 C33 1.851(3)
P4 C41 1.820(3)
P4 C32 1.830(3)
P4 C34 1.835(3)
N1 C4 1.469(4)
N1 C17 1.477(4)
N1 C1 1.481(4)
N2 C2 1.448(4)
N2 C3 1.462(4)
N2 C24 1.475(4)
N3 C31 1.464(4)
N3 C47 1.470(4)
N3 C32 1.474(4)
N4 C33 1.460(4)
N4 C34 1.466(4)
N4 C54 1.476(4)
O1 C61 1.287(4)
O2 C61 1.223(4)
C5 C6 1.384(5)
C5 C10 1.404(5)
C6 C7 1.388(5)
C7 C8 1.380(5)
C8 C9 1.389(5)
C9 C10 1.391(5)
C11 C16 1.388(5)
C11 C12 1.389(5)
C12 C13 1.388(5)
C13 C14 1.391(5)
C14 C15 1.373(5)
C15 C16 1.386(5)
C17 C18 1.510(5)
C18 C23 1.382(5)
C18 C19 1.398(5)
C19 C20 1.380(5)
C20 C21 1.386(6)
C21 C22 1.373(6)
C22 C23 1.387(5)
C24 C25 1.516(5)
C25 C30 1.384(5)
C25 C26 1.396(5)
C26 C27 1.392(5)
C27 C28 1.373(6)
C28 C29 1.381(6)
C29 C30 1.382(5)
C35 C40 1.387(5)
C35 C36 1.388(5)
C36 C37 1.388(5)
C37 C38 1.381(5)
C38 C39 1.389(5)
C39 C40 1.392(5)
C41 C46 1.388(5)
C41 C42 1.389(5)
C42 C43 1.383(5)
C43 C44 1.376(5)
C44 C45 1.381(5)
C45 C46 1.390(5)
C47 C48 1.509(5)
C48 C53 1.382(5)
C48 C49 1.385(5)
C49 C50 1.381(5)
C50 C51 1.392(5)
C51 C52 1.373(6)
C52 C53 1.382(5)
C54 C55 1.508(5)
C55 C56 1.381(5)
C55 C60 1.384(5)
C56 C57 1.384(5)
C57 C58 1.378(6)
C58 C59 1.369(6)
C59 C60 1.392(6)
C61 C62 1.517(5)
B1 F4 1.334(5)
B1 F1 1.334(5)
B1 F2 1.378(5)
B1 F3 1.379(5)
O1S C2S 1.410(6)
O1S C1S 1.417(5)
C1S C3S 1.487(7)
C2S C4S 1.521(7)
